data_4132245
loop_
_publ_author_name
'Gu, Nina X.'
'Oyala, Paul H.'
'Peters, Jonas C.'

_publ_section_title
;
 An S = <sup>1</sup>/<sub>2</sub> Iron Complex Featuring N<sub>2</sub>,
 Thiolate, and Hydride Ligands: Reductive Elimination of H<sub>2</sub> and
 Relevant Thermochemical Fe-H Parameters.
;
_journal_issue 20
_journal_name_full 'Journal of the American Chemical Society'
_journal_page_first 6374
_journal_page_last 6382
_journal_paper_doi 10.1021/jacs.8b02603
_journal_volume 140
_journal_year 2018
_chemical_formula_moiety 'C36 H44 Fe N2 P2 S Si, C12 H23.35 Li O5.02, 0.99(C4 H8 O)'
_chemical_formula_sum 'C51.96 H75.25 Fe Li N2 O6 P2 S Si'
_chemical_formula_weight 1008.89
_space_group_crystal_system monoclinic
_space_group_IT_number 14
_space_group_name_Hall '-P 2ybc'
_space_group_name_H-M_alt 'P 1 21/c 1'
_atom_sites_solution_hydrogens geom
_atom_sites_solution_primary dual
_audit_creation_date 2016-12-20
_audit_creation_method
;
Olex2 1.2
(compiled 2016.11.07 svn.r3352 for OlexSys, GUI svn.r5261)
;
_cell_angle_alpha 90
_cell_angle_beta 105.629(3)
_cell_angle_gamma 90
_cell_formula_units_Z 4
_cell_length_a 12.739(3)
_cell_length_b 19.956(4)
_cell_length_c 21.496(4)
_cell_measurement_reflns_used 9958
_cell_measurement_temperature 100(2)
_cell_measurement_theta_max 25.88
_cell_measurement_theta_min 2.21
_cell_volume 5262.7(19)
_computing_cell_refinement 'SAINT v8.34A (Bruker, 2013)'
_computing_data_reduction 'SAINT v8.34A (Bruker, 2013)'
_computing_molecular_graphics 'Olex2 (Dolomanov et al., 2009)'
_computing_publication_material 'Olex2 (Dolomanov et al., 2009)'
_computing_structure_refinement 'XL (Sheldrick, 2008)'
_computing_structure_solution 'XT (Sheldrick, 2015)'
_diffrn_ambient_temperature 99.98
_diffrn_measured_fraction_theta_full 1.000
_diffrn_measured_fraction_theta_max 0.995
_diffrn_measurement_device_type 'Bruker APEX-II CCD'
_diffrn_measurement_method '\f and \w scans'
_diffrn_radiation_type MoK\a
_diffrn_radiation_wavelength 0.71073
_diffrn_reflns_av_R_equivalents 0.0826
_diffrn_reflns_av_unetI/netI 0.0481
_diffrn_reflns_Laue_measured_fraction_full 1.000
_diffrn_reflns_Laue_measured_fraction_max 0.995
_diffrn_reflns_limit_h_max 16
_diffrn_reflns_limit_h_min -15
_diffrn_reflns_limit_k_max 24
_diffrn_reflns_limit_k_min -25
_diffrn_reflns_limit_l_max 26
_diffrn_reflns_limit_l_min -26
_diffrn_reflns_number 90571
_diffrn_reflns_point_group_measured_fraction_full 1.000
_diffrn_reflns_point_group_measured_fraction_max 0.995
_diffrn_reflns_theta_full 25.242
_diffrn_reflns_theta_max 26.575
_diffrn_reflns_theta_min 1.949
_diffrn_standards_number 0
_exptl_absorpt_coefficient_mu 0.459
_exptl_absorpt_correction_T_max 0.7454
_exptl_absorpt_correction_T_min 0.5924
_exptl_absorpt_correction_type multi-scan
_exptl_absorpt_process_details
;
SADABS-2014/5 (Bruker,2014/5) was used for absorption correction.
wR2(int) was 0.0733 before and 0.0571 after correction.
The Ratio of minimum to maximum transmission is 0.7947.
The \l/2 correction factor is 0.00150.
;
_exptl_crystal_colour 'dark red'
_exptl_crystal_colour_modifier dark
_exptl_crystal_colour_primary red
_exptl_crystal_density_diffrn 1.273
_exptl_crystal_description block
_exptl_crystal_F_000 2152
_exptl_crystal_size_max 0.44
_exptl_crystal_size_mid 0.32
_exptl_crystal_size_min 0.3
_refine_diff_density_max 1.739
_refine_diff_density_min -0.446
_refine_diff_density_rms 0.104
_refine_ls_extinction_method none
_refine_ls_goodness_of_fit_ref 1.138
_refine_ls_hydrogen_treatment constr
_refine_ls_matrix_type full
_refine_ls_number_parameters 959
_refine_ls_number_reflns 10921
_refine_ls_number_restraints 1362
_refine_ls_restrained_S_all 1.094
_refine_ls_R_factor_all 0.1343
_refine_ls_R_factor_gt 0.0943
_refine_ls_shift/su_max 0.001
_refine_ls_shift/su_mean 0.000
_refine_ls_structure_factor_coef Fsqd
_refine_ls_weighting_details 'w=1/[\s^2^(Fo^2^)+(0.0920P)^2^+19.5630P] where P=(Fo^2^+2Fc^2^)/3'
_refine_ls_weighting_scheme calc
_refine_ls_wR_factor_gt 0.2187
_refine_ls_wR_factor_ref 0.2490
_reflns_Friedel_coverage 0.000
_reflns_number_gt 7731
_reflns_number_total 10921
_reflns_threshold_expression 'I > 2\s(I)'
_cod_data_source_file ja8b02603_si_002.cif
_cod_data_source_block compound7Hcrown
_cod_original_cell_volume 5262.8(18)
_cod_database_code 4132245
_shelx_space_group_comment
;
The symmetry employed for this shelxl refinement is uniquely defined
by the following loop, which should always be used as a source of
symmetry information in preference to the above space-group names.
They are only intended as comments.
;
_olex2_refinement_description
;
1. Fixed Uiso
 At 1.2 times of:
  All C(H) groups, All C(H,H) groups
 At 1.5 times of:
  All C(H,H,H) groups
2. Uiso/Uaniso restraints and constraints
C82 \\sim C81 \\sim C80 \\sim C83: within 1.7A with sigma of 0.04 and sigma for
terminal atoms of 0.08
P2 \\sim C38 \\sim C36: within 1.7A with sigma of 0.04 and sigma for terminal
atoms of 0.08
P3 \\sim C41 \\sim C39 \\sim C40 \\sim C46 \\sim C47 \\sim C45 \\sim P2 \\sim
C38 \\sim C36 \\sim C37 \\sim C42 \\sim C43 \\sim C44: within 1.7A with sigma
of 0.04 and sigma for terminal atoms of 0.08
C57 \\sim O3 \\sim C56 \\sim C59 \\sim C58 \\sim C54 \\sim C55 \\sim O2 \\sim
C53 \\sim O1 \\sim C48 \\sim C50 \\sim C51 \\sim C49 \\sim C52: within 1.7A
with sigma of 0.04 and sigma for terminal atoms of 0.08
C63 \\sim O6 \\sim C64 \\sim C65: within 1.7A with sigma of 0.04 and sigma for
terminal atoms of 0.08
C70 \\sim O8 \\sim O9 \\sim O11 \\sim C73 \\sim H73A \\sim H73B \\sim C74 \\sim
H74A \\sim H74B \\sim C69 \\sim C71 \\sim C72 \\sim C68 \\sim C75 \\sim O5
\\sim C61 \\sim C67 \\sim C62 \\sim O4 \\sim C60 \\sim C66 \\sim C65 \\sim O7
\\sim O10 \\sim C63 \\sim O6 \\sim C64 \\sim H2AA: within 1.7A with sigma of
0.04 and sigma for terminal atoms of 0.08
C10 \\sim C4 \\sim C9 \\sim C8 \\sim C3 \\sim C7 \\sim C2 \\sim C1 \\sim C11
\\sim C6 \\sim C5: within 1.7A with sigma of 0.04 and sigma for terminal atoms
of 0.08
Uanis(P3) = Uanis(P2)
3. Rigid body (RIGU) restrains
 C66, O7
 with sigma for 1-2 distances of 0.004 and sigma for 1-3 distances of 0.004
 C1, C2, C3, C6, C4, C5, C9, C7, C8, C10, C11
 with sigma for 1-2 distances of 0.004 and sigma for 1-3 distances of 0.004
 O0AA, C82, C81, C80, C83, O1SB, C79, C78, C77, C76
 with sigma for 1-2 distances of 0.004 and sigma for 1-3 distances of 0.004
 C46, C47, C45, C37, C42, C43
 with sigma for 1-2 distances of 0.004 and sigma for 1-3 distances of 0.004
 C41, C39, C40, P2, C38, C36
 with sigma for 1-2 distances of 0.004 and sigma for 1-3 distances of 0.004
 P3, C41, C39, C40, C46, C47, C45, P2, C38, C36, C37, C42, C43, C44
 with sigma for 1-2 distances of 0.004 and sigma for 1-3 distances of 0.004
 C57, O3, C56, C59, C58, C54, C55, O2, C53, O1, C48, C50, C51, C49, C52
 with sigma for 1-2 distances of 0.004 and sigma for 1-3 distances of 0.004
 O5, C62
 with sigma for 1-2 distances of 0.004 and sigma for 1-3 distances of 0.004
 O8, O9, O11, C73, C74, C69, C71, C72, C68, C75, C70, Li1, O5, C61, C67, C62,
 O4, C60, C66, C65
 with sigma for 1-2 distances of 0.004 and sigma for 1-3 distances of 0.004
 O6, C63, C64, C65, O7, C62
 with sigma for 1-2 distances of 0.004 and sigma for 1-3 distances of 0.004
4. Others
 1*[Sof(C57)+Sof(H1A)+Sof(H1C)+Sof(O3)+Sof(C56)+Sof(H7A)+Sof(H7B)+Sof(C59)+
 Sof(H5AA)+Sof(H5AB)+Sof(C58)+Sof(H15A)+Sof(H15B)]+1*[Sof(C54)+Sof(H54A)+
 Sof(H54B)+Sof(C55)+Sof(H55A)+Sof(H55B)+Sof(O2)+Sof(C53)+Sof(H53A)+Sof(H53B)+
 Sof(C52)+Sof(H52A)+Sof(H52B)]+1*[Sof(O1)+Sof(C48)+Sof(H9AA)+Sof(H9AB)+Sof(C50)+
 Sof(H1BA)+Sof(H1BB)+Sof(C51)+Sof(H11A)+Sof(H11B)+Sof(C49)+Sof(H16A)+Sof(H16B)]=
 1 with esd of 0.01
 Sof(O1SB)=Sof(C79)=Sof(H1SC)=Sof(C78)=Sof(H2SC)=Sof(H2SD)=Sof(C77)=Sof(H3SC)=
 Sof(H3SD)=Sof(C76)=Sof(H4SC)=Sof(H4SD)=1-FVAR(1)
 Sof(O0AA)=Sof(C82)=Sof(H82A)=Sof(H82B)=Sof(C81)=Sof(H81A)=Sof(H81B)=Sof(C80)=
 Sof(H80A)=Sof(H80B)=Sof(C83)=Sof(H83A)=Sof(H83B)=FVAR(1)
 Sof(O5)=Sof(C61)=Sof(H3AA)=Sof(H3AB)=Sof(C67)=Sof(H10A)=Sof(H10B)=Sof(C62)=
 Sof(H2XA)=Sof(H2XB)=Sof(O4)=Sof(C60)=Sof(H22A)=Sof(H22B)=Sof(C66)=Sof(H25A)=
 Sof(H25B)=Sof(C65)=Sof(H4AA)=Sof(H4AB)=Sof(O7)=Sof(O10)=Sof(C63)=Sof(H8AA)=
 Sof(H8AB)=Sof(O6)=Sof(C64)=Sof(H2AA)=Sof(H2AB)=1-FVAR(2)
 Sof(O8)=Sof(O9)=Sof(O11)=Sof(C73)=Sof(H73A)=Sof(H73B)=Sof(C74)=Sof(H74A)=
 Sof(H74B)=Sof(C69)=Sof(H69A)=Sof(H69B)=Sof(C71)=Sof(H71A)=Sof(H71B)=Sof(C72)=
 Sof(H72A)=Sof(H72B)=Sof(C68)=Sof(H68A)=Sof(H68B)=Sof(C75)=Sof(H75A)=Sof(H75B)=
 Sof(C70)=Sof(H70A)=Sof(H70B)=FVAR(2)
 Sof(C9)=Sof(H3B)=Sof(C7)=Sof(H1B)=Sof(C8)=Sof(H2B)=Sof(C10)=Sof(H4B)=Sof(C11)=
 Sof(H5B)=1-FVAR(3)
 Sof(C2)=Sof(H2)=Sof(C3)=Sof(H3)=Sof(C6)=Sof(H6)=Sof(C4)=Sof(H4)=Sof(C5)=
 Sof(H5)=FVAR(3)
 Sof(P3)=Sof(C38)=Sof(H38A)=Sof(H38B)=Sof(H38C)=Sof(C36)=Sof(H36)=Sof(C37)=
 Sof(H37A)=Sof(H37B)=Sof(H37C)=Sof(C42)=Sof(H42)=Sof(C43)=Sof(H43A)=Sof(H43B)=
 Sof(H43C)=Sof(C44)=Sof(H44A)=Sof(H44B)=Sof(H44C)=1-FVAR(4)
 Sof(C41)=Sof(H0AA)=Sof(H0AB)=Sof(H0AC)=Sof(C39)=Sof(H3BA)=Sof(C40)=Sof(H1AA)=
 Sof(H1AB)=Sof(H1AC)=Sof(C46)=Sof(H1MA)=Sof(H1MB)=Sof(H1MC)=Sof(C47)=Sof(H3MA)=
 Sof(H3MB)=Sof(H3MC)=Sof(C45)=Sof(H2M)=Sof(P2)=FVAR(4)
 Sof(C57)=Sof(H1A)=Sof(H1C)=Sof(O3)=Sof(C56)=Sof(H7A)=Sof(H7B)=Sof(C59)=
 Sof(H5AA)=Sof(H5AB)=Sof(C58)=Sof(H15A)=Sof(H15B)=FVAR(5)
 Sof(C54)=Sof(H54A)=Sof(H54B)=Sof(C55)=Sof(H55A)=Sof(H55B)=Sof(O2)=Sof(C53)=
 Sof(H53A)=Sof(H53B)=Sof(C52)=Sof(H52A)=Sof(H52B)=FVAR(6)
 Sof(O1)=Sof(C48)=Sof(H9AA)=Sof(H9AB)=Sof(C50)=Sof(H1BA)=Sof(H1BB)=Sof(C51)=
 Sof(H11A)=Sof(H11B)=Sof(C49)=Sof(H16A)=Sof(H16B)=FVAR(7)
5.a Ternary CH refined with riding coordinates:
 C24(H24), C27(H27), C39(H3BA), C45(H2M), C36(H36), C42(H42)
5.b Secondary CH2 refined with riding coordinates:
 C73(H73A,H73B), C74(H74A,H74B), C69(H69A,H69B), C71(H71A,H71B), C72(H72A,
 H72B), C68(H68A,H68B), C75(H75A,H75B), C70(H70A,H70B), C61(H3AA,H3AB),
 C67(H10A,H10B), C62(H2XA,H2XB), C60(H22A,H22B), C66(H25A,H25B), C65(H4AA,H4AB),
  C82(H82A,H82B), C81(H81A,H81B), C80(H80A,H80B), C83(H83A,H83B), C78(H2SC,
 H2SD), C77(H3SC,H3SD), C76(H4SC,H4SD), C57(H1A,H1C), C56(H7A,H7B), C59(H5AA,
 H5AB), C58(H15A,H15B), C54(H54A,H54B), C55(H55A,H55B), C53(H53A,H53B),
 C48(H9AA,H9AB), C50(H1BA,H1BB), C51(H11A,H11B), C49(H16A,H16B), C52(H52A,H52B),
  C63(H8AA,H8AB), C64(H2AA,H2AB)
5.c Aromatic/amide H refined with riding coordinates:
 C31(H31), C32(H32), C15(H15), C34(H34), C19(H19), C22(H22), C33(H33),
 C14(H14), C20(H20), C13(H13), C2(H2), C3(H3), C21(H21), C6(H6), C4(H4), C5(H5),
  C79(H1SC), C9(H3B), C7(H1B), C8(H2B), C10(H4B), C11(H5B)
5.d Idealised Me refined as rotating group:
 C26(H26A,H26B,H26C), C25(H25C,H25D,H25E), C28(H28A,H28B,H28C), C29(H29A,H29B,
 H29C), C41(H0AA,H0AB,H0AC), C40(H1AA,H1AB,H1AC), C46(H1MA,H1MB,H1MC), C47(H3MA,
 H3MB,H3MC), C38(H38A,H38B,H38C), C37(H37A,H37B,H37C), C43(H43A,H43B,H43C),
 C44(H44A,H44B,H44C)
;
_shelx_shelxl_version_number 2014/7
_olex2_submission_special_instructions 'No special instructions were received'

loop_
_space_group_symop_operation_xyz
'x, y, z'
'-x, y+1/2, -z+1/2'
'-x, -y, -z'
'x, -y-1/2, z-1/2'

loop_
_atom_site_label
_atom_site_type_symbol
_atom_site_fract_x
_atom_site_fract_y
_atom_site_fract_z
_atom_site_U_iso_or_equiv
_atom_site_adp_type
_atom_site_occupancy
_atom_site_site_symmetry_order
_atom_site_calc_flag
_atom_site_refinement_flags_posn
_atom_site_refinement_flags_adp
_atom_site_refinement_flags_occupancy
_atom_site_disorder_assembly
_atom_site_disorder_group
Fe1 Fe 0.45730(6) 0.48569(4) 0.24215(3) 0.0329(2) Uani 1 1 d . . . . .
S1 S 0.27677(11) 0.46815(7) 0.18240(6) 0.0347(3) Uani 1 1 d . . . . .
P1 P 0.55043(11) 0.47893(6) 0.17085(7) 0.0334(3) Uani 1 1 d . . . . .
P3 P 0.446(2) 0.4645(12) 0.3413(15) 0.0377(12) Uani 0.290(10) 1 d . U P A 1
Si1 Si 0.46983(12) 0.37361(7) 0.24293(7) 0.0333(3) Uani 1 1 d . . . . .
N2 N 0.4025(4) 0.6281(2) 0.2276(2) 0.0399(10) Uani 1 1 d . . . . .
N1 N 0.4277(4) 0.5745(2) 0.23478(19) 0.0332(9) Uani 1 1 d . . . . .
C31 C 0.5311(5) 0.2734(3) 0.3512(3) 0.0411(13) Uani 1 1 d . . . . .
H31 H 0.5311 0.2389 0.3208 0.049 Uiso 1 1 calc R . . . .
C32 C 0.5552(5) 0.2577(3) 0.4157(3) 0.0481(15) Uani 1 1 d . . . . .
H32 H 0.5722 0.2128 0.4293 0.058 Uiso 1 1 calc R . . . .
C18 C 0.5729(4) 0.3438(3) 0.1985(3) 0.0390(13) Uani 1 1 d . . . . .
C23 C 0.6101(4) 0.3958(3) 0.1654(3) 0.0388(12) Uani 1 1 d . . . . .
C35 C 0.5032(5) 0.3892(3) 0.3755(3) 0.0397(13) Uani 1 1 d . . . . .
C17 C 0.2520(4) 0.3812(3) 0.1712(2) 0.0364(12) Uani 1 1 d . . . . .
C12 C 0.1473(5) 0.3575(3) 0.1346(3) 0.0412(13) Uani 1 1 d . . . . .
C30 C 0.5062(4) 0.3396(3) 0.3290(2) 0.0353(11) Uani 1 1 d . . . . .
C16 C 0.3352(5) 0.3350(3) 0.1979(2) 0.0372(12) Uani 1 1 d . . . . .
C24 C 0.4831(5) 0.4933(3) 0.0828(3) 0.0375(12) Uani 1 1 d . . . . .
H24 H 0.5416 0.4966 0.0598 0.045 Uiso 1 1 calc R . . . .
C26 C 0.4094(5) 0.4338(3) 0.0541(3) 0.0440(14) Uani 1 1 d . . . . .
H26A H 0.4526 0.3925 0.0606 0.066 Uiso 1 1 calc GR . . . .
H26B H 0.3775 0.4411 0.0078 0.066 Uiso 1 1 calc GR . . . .
H26C H 0.3510 0.4298 0.0757 0.066 Uiso 1 1 calc GR . . . .
O8 O -0.0937(11) 0.1819(6) 0.3716(5) 0.048(2) Uani 0.489(7) 1 d . U P B 1
O9 O -0.0935(10) 0.3156(5) 0.3908(6) 0.053(2) Uani 0.489(7) 1 d . U P B 1
O11 O 0.0444(12) 0.1842(6) 0.3047(6) 0.071(3) Uani 0.489(7) 1 d . U P B 1
C73 C -0.1120(18) 0.1413(10) 0.3137(8) 0.056(3) Uani 0.489(7) 1 d . U P B 1
H73A H -0.1427 0.0979 0.3225 0.067 Uiso 0.489(7) 1 calc R U P B 1
H73B H -0.1685 0.1638 0.2793 0.067 Uiso 0.489(7) 1 calc R U P B 1
C74 C -0.202(2) 0.2171(9) 0.3877(12) 0.065(4) Uani 0.489(7) 1 d . U P B 1
H74A H -0.2698 0.1966 0.3610 0.078 Uiso 0.489(7) 1 calc R U P B 1
H74B H -0.1991 0.2111 0.4338 0.078 Uiso 0.489(7) 1 calc R U P B 1
C69 C -0.0522(16) 0.3588(11) 0.3189(9) 0.060(4) Uani 0.489(7) 1 d . U P B 1
H69A H -0.0394 0.3993 0.2954 0.073 Uiso 0.489(7) 1 calc R . P B 1
H69B H -0.1166 0.3363 0.2905 0.073 Uiso 0.489(7) 1 calc R . P B 1
C71 C 0.031(2) 0.2215(10) 0.2503(9) 0.086(5) Uani 0.489(7) 1 d . U P B 1
H71A H -0.0469 0.2293 0.2294 0.104 Uiso 0.489(7) 1 calc R . P B 1
H71B H 0.0639 0.1984 0.2192 0.104 Uiso 0.489(7) 1 calc R . P B 1
C72 C -0.0363(16) 0.1298(9) 0.2928(8) 0.069(4) Uani 0.489(7) 1 d . U P B 1
H72A H -0.0631 0.1221 0.2457 0.082 Uiso 0.489(7) 1 calc R . P B 1
H72B H -0.0004 0.0881 0.3128 0.082 Uiso 0.489(7) 1 calc R . P B 1
C68 C -0.0780(14) 0.3769(7) 0.3596(7) 0.061(3) Uani 0.489(7) 1 d . U P B 1
H68A H -0.1466 0.4027 0.3455 0.074 Uiso 0.489(7) 1 calc R . P B 1
H68B H -0.0212 0.4052 0.3882 0.074 Uiso 0.489(7) 1 calc R . P B 1
C75 C -0.1977(12) 0.2868(7) 0.3726(9) 0.072(4) Uani 0.489(7) 1 d . U P B 1
H75A H -0.2281 0.2926 0.3255 0.086 Uiso 0.489(7) 1 calc R . P B 1
H75B H -0.2453 0.3117 0.3942 0.086 Uiso 0.489(7) 1 calc R . P B 1
C70 C 0.090(2) 0.2882(9) 0.2720(10) 0.102(6) Uani 0.489(7) 1 d . U P B 1
H70A H 0.1693 0.2809 0.2908 0.122 Uiso 0.489(7) 1 calc R . P B 1
H70B H 0.0797 0.3196 0.2351 0.122 Uiso 0.489(7) 1 calc R . P B 1
C15 C 0.3165(5) 0.2662(3) 0.1890(3) 0.0483(14) Uani 1 1 d . . . . .
H15 H 0.3734 0.2354 0.2075 0.058 Uiso 1 1 calc R . . . .
C27 C 0.6743(5) 0.5338(3) 0.1827(3) 0.0472(15) Uani 1 1 d . . . . .
H27 H 0.6960 0.5343 0.1413 0.057 Uiso 1 1 calc R . . . .
C1 C 0.0539(5) 0.4015(3) 0.1035(3) 0.0472(13) Uani 1 1 d . U . . .
C34 C 0.5283(6) 0.3721(3) 0.4402(3) 0.0505(16) Uani 1 1 d . . . . .
H34 H 0.5271 0.4059 0.4712 0.061 Uiso 1 1 calc R . . . .
C19 C 0.6084(5) 0.2780(3) 0.1911(3) 0.0500(15) Uani 1 1 d . . . . .
H19 H 0.5852 0.2421 0.2133 0.060 Uiso 1 1 calc R . . . .
C22 C 0.6803(5) 0.3818(3) 0.1263(3) 0.0531(16) Uani 1 1 d . . . . .
H22 H 0.7047 0.4171 0.1040 0.064 Uiso 1 1 calc R . . . .
C33 C 0.5549(6) 0.3073(3) 0.4612(3) 0.0553(17) Uani 1 1 d . . . . .
H33 H 0.5728 0.2968 0.5059 0.066 Uiso 1 1 calc R . . . .
C25 C 0.4196(5) 0.5576(3) 0.0718(3) 0.0478(14) Uani 1 1 d . . . . .
H25C H 0.3599 0.5550 0.0925 0.072 Uiso 1 1 calc GR . . . .
H25D H 0.3895 0.5649 0.0253 0.072 Uiso 1 1 calc GR . . . .
H25E H 0.4678 0.5949 0.0904 0.072 Uiso 1 1 calc GR . . . .
C14 C 0.2165(6) 0.2424(3) 0.1537(3) 0.0587(17) Uani 1 1 d . . . . .
H14 H 0.2043 0.1956 0.1478 0.070 Uiso 1 1 calc R . . . .
C20 C 0.6768(6) 0.2649(3) 0.1521(4) 0.0629(19) Uani 1 1 d . . . . .
H20 H 0.6985 0.2201 0.1471 0.075 Uiso 1 1 calc R . . . .
C13 C 0.1336(5) 0.2877(3) 0.1269(3) 0.0530(16) Uani 1 1 d . . . . .
H13 H 0.0652 0.2709 0.1024 0.064 Uiso 1 1 calc R . . . .
C28 C 0.6521(6) 0.6069(3) 0.1992(4) 0.065(2) Uani 1 1 d . . . . .
H28A H 0.5905 0.6248 0.1656 0.098 Uiso 1 1 calc GR . . . .
H28B H 0.7170 0.6342 0.2016 0.098 Uiso 1 1 calc GR . . . .
H28C H 0.6348 0.6081 0.2409 0.098 Uiso 1 1 calc GR . . . .
C2 C 0.009(2) 0.4518(13) 0.1333(12) 0.044(4) Uani 0.52(4) 1 d . U P C 1
H2 H 0.0400 0.4627 0.1775 0.052 Uiso 0.52(4) 1 calc R . P C 1
C3 C -0.0817(18) 0.4850(10) 0.0979(13) 0.050(4) Uani 0.52(4) 1 d . U P C 1
H3 H -0.1172 0.5149 0.1200 0.060 Uiso 0.52(4) 1 calc R . P C 1
C21 C 0.7136(6) 0.3165(4) 0.1204(4) 0.067(2) Uani 1 1 d . . . . .
H21 H 0.7617 0.3071 0.0946 0.080 Uiso 1 1 calc R . . . .
C6 C 0.0138(19) 0.3921(13) 0.0352(10) 0.056(4) Uani 0.52(4) 1 d . U P C 1
H6 H 0.0471 0.3606 0.0134 0.067 Uiso 0.52(4) 1 calc R . P C 1
C29 C 0.7698(5) 0.5080(4) 0.2352(4) 0.070(2) Uani 1 1 d . . . . .
H29A H 0.7498 0.5058 0.2761 0.104 Uiso 1 1 calc GR . . . .
H29B H 0.8321 0.5382 0.2399 0.104 Uiso 1 1 calc GR . . . .
H29C H 0.7895 0.4631 0.2237 0.104 Uiso 1 1 calc GR . . . .
C4 C -0.1237(12) 0.4779(10) 0.0331(13) 0.050(4) Uani 0.52(4) 1 d . U P C 1
H4 H -0.1838 0.5044 0.0102 0.061 Uiso 0.52(4) 1 calc R . P C 1
C5 C -0.0761(16) 0.4306(11) 0.0010(10) 0.065(5) Uani 0.52(4) 1 d . U P C 1
H5 H -0.1047 0.4243 -0.0443 0.078 Uiso 0.52(4) 1 calc R . P C 1
Li1 Li 0.0109(11) 0.2484(7) 0.3779(6) 0.072(3) Uani 1 1 d . U . . .
O5 O -0.1006(9) 0.3019(6) 0.4224(7) 0.068(3) Uani 0.511(7) 1 d . U P B 2
C61 C -0.1547(17) 0.2508(9) 0.4473(10) 0.093(4) Uani 0.511(7) 1 d . U P B 2
H3AA H -0.2207 0.2693 0.4570 0.111 Uiso 0.511(7) 1 calc R . P B 2
H3AB H -0.1061 0.2330 0.4879 0.111 Uiso 0.511(7) 1 calc R . P B 2
C67 C -0.1228(14) 0.1216(8) 0.3545(9) 0.077(4) Uani 0.511(7) 1 d . U P B 2
H10A H -0.1908 0.0970 0.3533 0.092 Uiso 0.511(7) 1 calc R . P B 2
H10B H -0.0605 0.0901 0.3667 0.092 Uiso 0.511(7) 1 calc R . P B 2
C62 C -0.1678(15) 0.3435(9) 0.3847(9) 0.086(4) Uani 0.511(7) 1 d . U P B 2
H2XA H -0.1523 0.3889 0.4034 0.103 Uiso 0.511(7) 1 calc R . P B 2
H2XB H -0.2426 0.3317 0.3862 0.103 Uiso 0.511(7) 1 calc R . P B 2
O4 O -0.1086(13) 0.1741(7) 0.3960(7) 0.074(3) Uani 0.511(7) 1 d . U P B 2
C60 C -0.186(2) 0.1967(11) 0.3996(12) 0.080(5) Uani 0.511(7) 1 d . U P B 2
H22A H -0.2311 0.1630 0.4141 0.096 Uiso 0.511(7) 1 calc R . P B 2
H22B H -0.2274 0.2147 0.3573 0.096 Uiso 0.511(7) 1 calc R . P B 2
C66 C -0.129(2) 0.1526(15) 0.2935(12) 0.091(5) Uani 0.511(7) 1 d . U P B 2
H25A H -0.1770 0.1924 0.2861 0.109 Uiso 0.511(7) 1 calc R . P B 2
H25B H -0.1538 0.1208 0.2571 0.109 Uiso 0.511(7) 1 calc R . P B 2
C65 C -0.012(2) 0.2270(12) 0.2747(11) 0.101(6) Uani 0.511(7) 1 d . U P B 2
H4AA H 0.0320 0.2517 0.3129 0.121 Uiso 0.511(7) 1 calc R . P B 2
H4AB H 0.0426 0.2139 0.2516 0.121 Uiso 0.511(7) 1 calc R . P B 2
O0AA O 0.1552(9) 0.2708(6) 0.4132(5) 0.046(4) Uani 0.347(10) 1 d . U P B 1
C82 C 0.2854(18) 0.2192(10) 0.5027(9) 0.051(5) Uani 0.347(10) 1 d . U P B 1
H82A H 0.2625 0.1885 0.5328 0.061 Uiso 0.347(10) 1 calc R . P B 1
H82B H 0.3595 0.2364 0.5233 0.061 Uiso 0.347(10) 1 calc R . P B 1
C81 C 0.278(2) 0.1853(12) 0.4362(11) 0.053(5) Uani 0.347(10) 1 d . U P B 1
H81A H 0.3505 0.1694 0.4342 0.064 Uiso 0.347(10) 1 calc R . P B 1
H81B H 0.2273 0.1467 0.4293 0.064 Uiso 0.347(10) 1 calc R . P B 1
C80 C 0.2376(16) 0.2368(10) 0.3880(9) 0.059(5) Uani 0.347(10) 1 d . U P B 1
H80A H 0.2046 0.2168 0.3450 0.070 Uiso 0.347(10) 1 calc R . P B 1
H80B H 0.2965 0.2679 0.3849 0.070 Uiso 0.347(10) 1 calc R . P B 1
C83 C 0.204(2) 0.2752(13) 0.4796(12) 0.041(6) Uani 0.347(10) 1 d . U P B 1
H83A H 0.1473 0.2731 0.5031 0.049 Uiso 0.347(10) 1 calc R . P B 1
H83B H 0.2419 0.3189 0.4894 0.049 Uiso 0.347(10) 1 calc R . P B 1
O1SB O 0.1368(5) 0.2337(3) 0.4519(4) 0.057(2) Uani 0.653(10) 1 d . U P B 2
C79 C 0.1874(13) 0.2928(9) 0.4820(10) 0.076(5) Uani 0.653(10) 1 d . U P B 2
H1SC H 0.1570 0.3341 0.4904 0.091 Uiso 0.653(10) 1 calc R . P B 2
C78 C 0.3122(11) 0.2684(10) 0.4977(9) 0.107(5) Uani 0.653(10) 1 d . U P B 2
H2SC H 0.3591 0.3055 0.4903 0.128 Uiso 0.653(10) 1 calc R . P B 2
H2SD H 0.3385 0.2540 0.5433 0.128 Uiso 0.653(10) 1 calc R . P B 2
C77 C 0.3164(14) 0.2092(10) 0.4522(11) 0.101(5) Uani 0.653(10) 1 d . U P B 2
H3SC H 0.3157 0.2238 0.4081 0.122 Uiso 0.653(10) 1 calc R . P B 2
H3SD H 0.3788 0.1788 0.4698 0.122 Uiso 0.653(10) 1 calc R . P B 2
C76 C 0.2144(11) 0.1813(7) 0.4556(9) 0.093(4) Uani 0.653(10) 1 d . U P B 2
H4SC H 0.1874 0.1495 0.4194 0.112 Uiso 0.653(10) 1 calc R . P B 2
H4SD H 0.2245 0.1564 0.4966 0.112 Uiso 0.653(10) 1 calc R . P B 2
C41 C 0.6771(11) 0.5057(7) 0.4148(7) 0.077(4) Uani 0.710(10) 1 d . U P A 2
H0AA H 0.6962 0.5063 0.3736 0.116 Uiso 0.710(10) 1 calc GR . P A 2
H0AB H 0.6840 0.4600 0.4320 0.116 Uiso 0.710(10) 1 calc GR . P A 2
H0AC H 0.7264 0.5354 0.4456 0.116 Uiso 0.710(10) 1 calc GR . P A 2
C39 C 0.5599(13) 0.5297(6) 0.4043(6) 0.052(3) Uani 0.710(10) 1 d . U P A 2
H3BA H 0.5412 0.5256 0.4464 0.062 Uiso 0.710(10) 1 calc R . P A 2
C40 C 0.5534(11) 0.6038(4) 0.3861(5) 0.066(3) Uani 0.710(10) 1 d . U P A 2
H1AA H 0.6018 0.6296 0.4211 0.098 Uiso 0.710(10) 1 calc GR . P A 2
H1AB H 0.4783 0.6196 0.3792 0.098 Uiso 0.710(10) 1 calc GR . P A 2
H1AC H 0.5760 0.6098 0.3463 0.098 Uiso 0.710(10) 1 calc GR . P A 2
O7 O -0.0121(14) 0.1715(10) 0.3033(8) 0.108(5) Uani 0.511(7) 1 d . U P B 2
C46 C 0.2750(10) 0.5518(5) 0.3447(7) 0.080(4) Uani 0.710(10) 1 d . U P A 2
H1MA H 0.2622 0.5534 0.2977 0.120 Uiso 0.710(10) 1 calc GR . P A 2
H1MB H 0.3198 0.5902 0.3642 0.120 Uiso 0.710(10) 1 calc GR . P A 2
H1MC H 0.2050 0.5536 0.3555 0.120 Uiso 0.710(10) 1 calc GR . P A 2
C47 C 0.2574(10) 0.4275(6) 0.3481(5) 0.055(2) Uani 0.710(10) 1 d . U P A 2
H3MA H 0.1934 0.4322 0.3649 0.082 Uiso 0.710(10) 1 calc GR . P A 2
H3MB H 0.2953 0.3856 0.3640 0.082 Uiso 0.710(10) 1 calc GR . P A 2
H3MC H 0.2340 0.4268 0.3008 0.082 Uiso 0.710(10) 1 calc GR . P A 2
C45 C 0.3343(10) 0.4866(6) 0.3709(6) 0.052(3) Uani 0.710(10) 1 d . U P A 2
H2M H 0.3554 0.4880 0.4192 0.063 Uiso 0.710(10) 1 calc R . P A 2
C9 C -0.133(2) 0.4858(12) 0.0595(17) 0.068(5) Uani 0.48(4) 1 d . U P C 2
H3B H -0.1939 0.5146 0.0443 0.082 Uiso 0.48(4) 1 calc R . P C 2
C7 C 0.015(3) 0.4429(19) 0.1457(17) 0.066(6) Uani 0.48(4) 1 d . U P C 2
H1B H 0.0493 0.4410 0.1908 0.080 Uiso 0.48(4) 1 calc R . P C 2
C8 C -0.0746(17) 0.4882(13) 0.1219(14) 0.056(4) Uani 0.48(4) 1 d . U P C 2
H2B H -0.0927 0.5200 0.1502 0.067 Uiso 0.48(4) 1 calc R . P C 2
C10 C -0.104(2) 0.4416(15) 0.0185(13) 0.088(6) Uani 0.48(4) 1 d . U P C 2
H4B H -0.1452 0.4394 -0.0255 0.105 Uiso 0.48(4) 1 calc R . P C 2
C11 C -0.014(2) 0.3993(17) 0.0420(13) 0.074(6) Uani 0.48(4) 1 d . U P C 2
H5B H 0.0013 0.3669 0.0132 0.089 Uiso 0.48(4) 1 calc R . P C 2
P2 P 0.4594(9) 0.4756(4) 0.3427(6) 0.0377(12) Uani 0.710(10) 1 d . U P A 2
C38 C 0.637(3) 0.5289(11) 0.4105(12) 0.044(5) Uani 0.290(10) 1 d . U P A 1
H38A H 0.6676 0.4840 0.4090 0.067 Uiso 0.290(10) 1 calc GR . P A 1
H38B H 0.6735 0.5503 0.4518 0.067 Uiso 0.290(10) 1 calc GR . P A 1
H38C H 0.6487 0.5560 0.3749 0.067 Uiso 0.290(10) 1 calc GR . P A 1
C36 C 0.515(2) 0.5234(11) 0.4042(12) 0.031(4) Uani 0.290(10) 1 d . U P A 1
H36 H 0.5055 0.5077 0.4465 0.037 Uiso 0.290(10) 1 calc R . P A 1
C37 C 0.4628(18) 0.5953(7) 0.3895(7) 0.030(4) Uani 0.290(10) 1 d . U P A 1
H37A H 0.4787 0.6135 0.3506 0.045 Uiso 0.290(10) 1 calc GR . P A 1
H37B H 0.4934 0.6251 0.4262 0.045 Uiso 0.290(10) 1 calc GR . P A 1
H37C H 0.3838 0.5921 0.3825 0.045 Uiso 0.290(10) 1 calc GR . P A 1
C42 C 0.305(2) 0.4614(13) 0.3576(10) 0.032(4) Uani 0.290(10) 1 d . U P A 1
H42 H 0.2606 0.4986 0.3321 0.038 Uiso 0.290(10) 1 calc R . P A 1
C43 C 0.2504(16) 0.3950(11) 0.3294(9) 0.031(4) Uani 0.290(10) 1 d . U P A 1
H43A H 0.2508 0.3913 0.2840 0.046 Uiso 0.290(10) 1 calc GR . P A 1
H43B H 0.1750 0.3942 0.3324 0.046 Uiso 0.290(10) 1 calc GR . P A 1
H43C H 0.2907 0.3573 0.3539 0.046 Uiso 0.290(10) 1 calc GR . P A 1
C44 C 0.2987(18) 0.4685(10) 0.4258(8) 0.043(5) Uani 0.290(10) 1 d . U P A 1
H44A H 0.3467 0.4355 0.4531 0.064 Uiso 0.290(10) 1 calc GR . P A 1
H44B H 0.2235 0.4610 0.4275 0.064 Uiso 0.290(10) 1 calc GR . P A 1
H44C H 0.3217 0.5137 0.4414 0.064 Uiso 0.290(10) 1 calc GR . P A 1
C57 C -0.020(4) 0.580(3) 0.411(2) 0.099(7) Uani 0.329(11) 1 d . U P D 2
H1A H -0.0621 0.5519 0.3753 0.119 Uiso 0.329(11) 1 calc R . P D 2
H1C H -0.0677 0.5983 0.4366 0.119 Uiso 0.329(11) 1 calc R . P D 2
O3 O 0.112(2) 0.6516(13) 0.4410(11) 0.102(6) Uani 0.329(11) 1 d . U P D 2
C56 C 0.053(3) 0.6404(17) 0.3863(15) 0.083(6) Uani 0.329(11) 1 d . U P D 2
H7A H 0.0948 0.6230 0.3568 0.099 Uiso 0.329(11) 1 calc R . P D 2
H7B H 0.0089 0.6795 0.3668 0.099 Uiso 0.329(11) 1 calc R . P D 2
C59 C 0.168(2) 0.6019(15) 0.4766(13) 0.085(6) Uani 0.329(11) 1 d . U P D 2
H5AA H 0.1816 0.6128 0.5230 0.102 Uiso 0.329(11) 1 calc R . P D 2
H5AB H 0.2398 0.5974 0.4671 0.102 Uiso 0.329(11) 1 calc R . P D 2
C58 C 0.108(3) 0.5378(18) 0.4625(14) 0.092(6) Uani 0.329(11) 1 d . U P D 2
H15A H 0.0970 0.5159 0.5016 0.110 Uiso 0.329(11) 1 calc R . P D 2
H15B H 0.1410 0.5060 0.4378 0.110 Uiso 0.329(11) 1 calc R . P D 2
C54 C 0.039(3) 0.5681(17) 0.4720(15) 0.103(6) Uani 0.365(11) 1 d . U P E 1
H54A H 0.1081 0.5715 0.5063 0.123 Uiso 0.365(11) 1 calc R . P E 1
H54B H -0.0231 0.5643 0.4917 0.123 Uiso 0.365(11) 1 calc R . P E 1
C55 C 0.024(3) 0.623(2) 0.4253(18) 0.097(6) Uani 0.365(11) 1 d . U P E 1
H55A H -0.0334 0.6535 0.4318 0.116 Uiso 0.365(11) 1 calc R . P E 1
H55B H 0.0927 0.6489 0.4336 0.116 Uiso 0.365(11) 1 calc R . P E 1
O2 O -0.0033(18) 0.6023(13) 0.3644(10) 0.103(5) Uani 0.365(11) 1 d . U P E 1
C53 C 0.039(2) 0.5180(15) 0.4296(13) 0.087(6) Uani 0.365(11) 1 d . U P E 1
H53A H 0.1154 0.5080 0.4292 0.104 Uiso 0.365(11) 1 calc R . P E 1
H53B H 0.0076 0.4769 0.4429 0.104 Uiso 0.365(11) 1 calc R . P E 1
O1 O 0.1381(14) 0.6047(9) 0.3634(8) 0.068(5) Uani 0.294(10) 1 d . U P F 3
C48 C 0.045(2) 0.5620(17) 0.3421(13) 0.076(6) Uani 0.294(10) 1 d . U P F 3
H9AA H 0.0678 0.5154 0.3368 0.091 Uiso 0.294(10) 1 calc R . P F 3
H9AB H -0.0028 0.5778 0.3005 0.091 Uiso 0.294(10) 1 calc R . P F 3
C50 C 0.059(4) 0.606(2) 0.4490(18) 0.086(6) Uani 0.294(10) 1 d . U P F 3
H1BA H 0.0961 0.5774 0.4858 0.103 Uiso 0.294(10) 1 calc R . P F 3
H1BB H 0.0176 0.6416 0.4645 0.103 Uiso 0.294(10) 1 calc R . P F 3
C51 C 0.138(3) 0.6356(19) 0.4163(17) 0.083(6) Uani 0.294(10) 1 d . U P F 3
H11A H 0.1193 0.6833 0.4064 0.100 Uiso 0.294(10) 1 calc R . P F 3
H11B H 0.2120 0.6337 0.4463 0.100 Uiso 0.294(10) 1 calc R . P F 3
C49 C -0.014(4) 0.566(3) 0.396(2) 0.079(6) Uani 0.294(10) 1 d . U P F 3
H16A H -0.0855 0.5884 0.3797 0.095 Uiso 0.294(10) 1 calc R . P F 3
H16B H -0.0255 0.5208 0.4114 0.095 Uiso 0.294(10) 1 calc R . P F 3
C52 C -0.013(3) 0.5346(18) 0.3758(15) 0.099(6) Uani 0.365(11) 1 d . U P E 1
H52A H -0.0909 0.5238 0.3706 0.119 Uiso 0.365(11) 1 calc R . P E 1
H52B H 0.0118 0.5084 0.3434 0.119 Uiso 0.365(11) 1 calc R . P E 1
O10 O 0.0393(11) 0.3148(4) 0.3211(4) 0.078(3) Uani 0.511(7) 1 d . U P B 1
C63 C -0.1674(18) 0.3467(11) 0.3221(11) 0.104(5) Uani 0.511(7) 1 d . U P B 2
H8AA H -0.2109 0.3867 0.3038 0.124 Uiso 0.511(7) 1 calc R . P B 2
H8AB H -0.2089 0.3073 0.3006 0.124 Uiso 0.511(7) 1 calc R . P B 2
O6 O -0.051(2) 0.3501(13) 0.2969(12) 0.147(6) Uani 0.511(7) 1 d . U P B 2
C64 C -0.0450(18) 0.2759(11) 0.2423(11) 0.105(5) Uani 0.511(7) 1 d . U P B 2
H2AA H -0.1186 0.2669 0.2136 0.126 Uiso 0.511(7) 1 calc R U P B 2
H2AB H 0.0040 0.2865 0.2149 0.126 Uiso 0.511(7) 1 calc R . P B 2

loop_
_atom_site_aniso_label
_atom_site_aniso_U_11
_atom_site_aniso_U_22
_atom_site_aniso_U_33
_atom_site_aniso_U_23
_atom_site_aniso_U_13
_atom_site_aniso_U_12
Fe1 0.0402(4) 0.0280(4) 0.0324(4) -0.0112(3) 0.0130(3) -0.0006(3)
S1 0.0337(7) 0.0354(7) 0.0374(7) -0.0007(5) 0.0135(5) -0.0039(5)
P1 0.0342(7) 0.0287(7) 0.0398(7) -0.0173(5) 0.0142(6) -0.0085(5)
P3 0.056(3) 0.024(3) 0.0317(9) -0.008(2) 0.0107(17) 0.012(2)
Si1 0.0381(8) 0.0284(7) 0.0337(7) -0.0136(6) 0.0102(6) -0.0036(6)
N2 0.053(3) 0.034(3) 0.035(2) -0.0001(19) 0.016(2) -0.006(2)
N1 0.045(3) 0.029(2) 0.029(2) -0.0042(17) 0.0152(19) 0.0002(19)
C31 0.042(3) 0.026(3) 0.049(3) -0.014(2) 0.002(2) 0.004(2)
C32 0.063(4) 0.023(3) 0.052(3) -0.006(2) 0.003(3) 0.006(3)
C18 0.039(3) 0.034(3) 0.047(3) -0.026(2) 0.015(2) -0.008(2)
C23 0.038(3) 0.031(3) 0.047(3) -0.023(2) 0.013(2) -0.003(2)
C35 0.049(3) 0.026(3) 0.040(3) -0.009(2) 0.005(2) 0.009(2)
C17 0.041(3) 0.042(3) 0.033(3) -0.008(2) 0.021(2) -0.015(2)
C12 0.041(3) 0.051(3) 0.035(3) -0.009(2) 0.017(2) -0.007(3)
C30 0.033(3) 0.033(3) 0.039(3) -0.016(2) 0.008(2) 0.000(2)
C16 0.042(3) 0.035(3) 0.034(3) -0.007(2) 0.009(2) -0.007(2)
C24 0.045(3) 0.030(3) 0.045(3) -0.014(2) 0.024(2) -0.014(2)
C26 0.059(4) 0.041(3) 0.036(3) -0.010(2) 0.018(3) -0.022(3)
O8 0.059(5) 0.044(4) 0.037(5) -0.005(4) 0.007(4) 0.003(4)
O9 0.051(5) 0.042(4) 0.061(6) -0.011(4) 0.008(4) 0.002(3)
O11 0.088(7) 0.054(5) 0.076(6) -0.018(4) 0.030(5) -0.012(5)
C73 0.082(7) 0.044(7) 0.039(6) -0.003(5) 0.012(5) -0.011(5)
C74 0.074(7) 0.048(6) 0.075(9) -0.010(6) 0.022(6) 0.004(5)
C69 0.049(7) 0.061(8) 0.063(7) -0.004(6) 0.001(6) 0.021(6)
C71 0.131(12) 0.064(7) 0.075(7) -0.009(6) 0.048(7) -0.006(7)
C72 0.090(8) 0.051(6) 0.067(7) -0.020(6) 0.025(6) -0.012(6)
C68 0.076(8) 0.039(5) 0.065(7) -0.006(5) 0.013(6) 0.003(5)
C75 0.052(6) 0.047(6) 0.109(10) -0.004(6) 0.011(6) 0.004(4)
C70 0.169(15) 0.067(8) 0.083(10) -0.007(7) 0.059(10) -0.020(9)
C15 0.052(4) 0.035(3) 0.053(3) -0.011(3) 0.006(3) -0.004(3)
C27 0.036(3) 0.047(3) 0.065(4) -0.028(3) 0.025(3) -0.015(3)
C1 0.035(3) 0.056(3) 0.053(3) -0.004(2) 0.016(2) -0.011(2)
C34 0.083(5) 0.030(3) 0.032(3) -0.011(2) 0.004(3) 0.011(3)
C19 0.059(4) 0.036(3) 0.058(4) -0.022(3) 0.021(3) -0.012(3)
C22 0.060(4) 0.047(3) 0.062(4) -0.025(3) 0.034(3) -0.012(3)
C33 0.082(5) 0.034(3) 0.039(3) -0.004(2) 0.000(3) 0.007(3)
C25 0.057(4) 0.040(3) 0.045(3) -0.010(3) 0.012(3) -0.010(3)
C14 0.056(4) 0.042(4) 0.073(4) -0.023(3) 0.009(3) -0.008(3)
C20 0.075(5) 0.038(3) 0.085(5) -0.033(3) 0.038(4) -0.005(3)
C13 0.045(4) 0.063(4) 0.050(3) -0.026(3) 0.011(3) -0.014(3)
C28 0.051(4) 0.051(4) 0.101(6) -0.040(4) 0.032(4) -0.026(3)
C2 0.026(6) 0.055(6) 0.055(7) 0.001(5) 0.020(5) -0.012(5)
C3 0.037(6) 0.054(7) 0.060(9) -0.008(6) 0.015(6) -0.001(5)
C21 0.078(5) 0.053(4) 0.084(5) -0.036(4) 0.048(4) -0.004(4)
C6 0.044(8) 0.076(8) 0.047(5) -0.005(5) 0.009(5) 0.022(7)
C29 0.036(4) 0.075(5) 0.091(5) -0.042(4) 0.007(3) -0.014(3)
C4 0.034(6) 0.056(8) 0.062(8) -0.008(6) 0.016(5) 0.008(5)
C5 0.052(8) 0.089(9) 0.050(7) -0.009(6) 0.007(5) 0.034(7)
Li1 0.070(5) 0.071(5) 0.069(6) -0.022(4) 0.008(4) 0.002(4)
O5 0.050(5) 0.061(5) 0.089(7) -0.021(5) 0.013(5) 0.010(4)
C61 0.099(9) 0.081(7) 0.100(8) -0.028(6) 0.031(7) -0.014(6)
C67 0.079(9) 0.055(6) 0.092(8) -0.010(6) 0.017(7) 0.005(6)
C62 0.064(7) 0.073(7) 0.106(8) -0.016(6) -0.002(6) 0.006(6)
O4 0.076(6) 0.059(6) 0.076(8) -0.009(5) 0.003(6) 0.004(5)
C60 0.082(7) 0.065(8) 0.085(10) -0.012(7) 0.009(6) 0.007(6)
C66 0.091(9) 0.084(10) 0.089(9) -0.015(7) 0.008(7) -0.024(8)
C65 0.119(13) 0.081(8) 0.090(10) 0.002(7) 0.006(9) -0.009(7)
O0AA 0.041(6) 0.052(7) 0.044(6) 0.003(5) 0.007(4) 0.019(5)
C82 0.061(10) 0.043(9) 0.052(7) 0.016(6) 0.020(6) 0.030(8)
C81 0.054(12) 0.055(9) 0.053(8) 0.009(6) 0.018(7) 0.027(8)
C80 0.061(10) 0.067(10) 0.054(7) 0.015(6) 0.026(6) 0.035(8)
C83 0.041(10) 0.043(10) 0.036(6) 0.004(5) 0.009(5) 0.023(8)
O1SB 0.038(3) 0.051(4) 0.074(5) 0.030(3) 0.004(3) 0.002(3)
C79 0.043(7) 0.072(7) 0.099(10) 0.022(6) -0.004(6) -0.006(5)
C78 0.049(6) 0.136(10) 0.130(11) 0.029(8) 0.015(6) 0.000(6)
C77 0.072(8) 0.105(10) 0.128(13) 0.055(8) 0.029(7) 0.017(6)
C76 0.066(6) 0.077(6) 0.136(11) 0.053(6) 0.029(7) 0.031(5)
C41 0.079(7) 0.056(7) 0.081(8) -0.039(6) -0.006(5) -0.004(5)
C39 0.080(7) 0.034(5) 0.034(4) -0.019(3) 0.003(5) -0.002(5)
C40 0.101(9) 0.034(4) 0.049(5) -0.014(3) -0.003(5) -0.009(4)
O7 0.094(8) 0.098(8) 0.123(10) 0.014(7) 0.013(7) -0.020(7)
C46 0.086(7) 0.048(5) 0.131(10) 0.024(5) 0.072(7) 0.032(5)
C47 0.077(6) 0.043(6) 0.055(6) 0.002(4) 0.036(5) 0.016(5)
C45 0.074(6) 0.041(5) 0.049(5) -0.003(4) 0.030(4) 0.019(4)
C9 0.049(8) 0.081(10) 0.073(10) -0.019(8) 0.014(8) -0.002(7)
C7 0.048(8) 0.084(11) 0.070(9) -0.013(7) 0.022(7) -0.002(8)
C8 0.030(6) 0.072(8) 0.070(10) -0.015(7) 0.022(7) -0.016(5)
C10 0.069(10) 0.116(12) 0.067(9) -0.025(8) -0.001(7) 0.034(9)
C11 0.057(10) 0.098(11) 0.062(6) -0.019(6) 0.005(6) 0.018(8)
P2 0.056(3) 0.024(3) 0.0317(9) -0.008(2) 0.0107(17) 0.012(2)
C38 0.059(9) 0.019(9) 0.048(11) -0.014(8) 0.001(7) 0.005(6)
C36 0.058(9) 0.007(6) 0.024(7) 0.004(5) 0.005(6) 0.009(5)
C37 0.060(11) 0.009(6) 0.018(7) 0.000(5) 0.003(7) 0.005(6)
C42 0.052(8) 0.021(9) 0.022(7) -0.003(6) 0.010(6) 0.006(6)
C43 0.041(8) 0.030(9) 0.025(8) -0.007(6) 0.016(6) 0.005(6)
C44 0.060(11) 0.044(10) 0.025(7) -0.007(6) 0.013(6) 0.005(8)
C57 0.101(10) 0.109(12) 0.084(12) -0.001(10) 0.019(9) 0.004(9)
O3 0.110(11) 0.115(10) 0.071(9) 0.005(7) 0.004(8) 0.005(8)
C56 0.088(11) 0.091(11) 0.063(8) -0.003(8) 0.009(8) 0.021(9)
C59 0.088(11) 0.102(11) 0.065(10) 0.003(8) 0.020(8) 0.007(8)
C58 0.097(12) 0.111(11) 0.069(12) 0.001(8) 0.027(9) 0.000(8)
C54 0.108(14) 0.108(11) 0.084(9) -0.011(8) 0.013(8) 0.009(10)
C55 0.089(13) 0.109(10) 0.087(9) -0.010(7) 0.014(9) 0.013(8)
O2 0.103(11) 0.117(10) 0.085(9) -0.007(7) 0.016(8) 0.013(9)
C53 0.070(12) 0.108(10) 0.083(9) -0.015(7) 0.019(8) -0.005(8)
O1 0.065(8) 0.081(10) 0.057(8) -0.006(7) 0.017(6) -0.007(7)
C48 0.069(10) 0.097(13) 0.066(10) -0.019(9) 0.028(8) -0.017(9)
C50 0.092(11) 0.103(13) 0.068(9) -0.020(8) 0.032(8) -0.020(10)
C51 0.085(11) 0.099(12) 0.071(9) -0.023(9) 0.032(8) -0.019(10)
C49 0.085(9) 0.092(13) 0.070(10) -0.022(9) 0.039(8) -0.020(9)
C52 0.089(13) 0.120(11) 0.087(9) -0.010(8) 0.020(8) 0.008(9)
O10 0.164(10) 0.030(4) 0.045(5) 0.014(4) 0.034(6) 0.043(5)
C63 0.104(10) 0.082(10) 0.120(9) 0.006(8) 0.022(8) 0.022(8)
O6 0.138(11) 0.120(10) 0.196(14) -0.002(10) 0.066(10) 0.007(8)
C64 0.102(11) 0.104(8) 0.118(10) 0.039(7) 0.047(8) 0.010(8)

loop_
_atom_type_symbol
_atom_type_description
_atom_type_scat_dispersion_real
_atom_type_scat_dispersion_imag
_atom_type_scat_source
C C 0.0033 0.0016 'International Tables Vol C Tables 4.2.6.8 and 6.1.1.4'
H H 0.0000 0.0000 'International Tables Vol C Tables 4.2.6.8 and 6.1.1.4'
Fe Fe 0.3463 0.8444 'International Tables Vol C Tables 4.2.6.8 and 6.1.1.4'
Li Li -0.0003 0.0001 'International Tables Vol C Tables 4.2.6.8 and 6.1.1.4'
N N 0.0061 0.0033 'International Tables Vol C Tables 4.2.6.8 and 6.1.1.4'
O O 0.0106 0.0060 'International Tables Vol C Tables 4.2.6.8 and 6.1.1.4'
P P 0.1023 0.0942 'International Tables Vol C Tables 4.2.6.8 and 6.1.1.4'
S S 0.1246 0.1234 'International Tables Vol C Tables 4.2.6.8 and 6.1.1.4'
Si Si 0.0817 0.0704 'International Tables Vol C Tables 4.2.6.8 and 6.1.1.4'

loop_
_geom_angle_atom_site_label_1
_geom_angle_atom_site_label_2
_geom_angle_atom_site_label_3
_geom_angle
P1 Fe1 S1 104.21(6)
P1 Fe1 P3 148.6(8)
P1 Fe1 Si1 83.83(6)
P3 Fe1 S1 101.0(7)
P3 Fe1 Si1 79.9(6)
Si1 Fe1 S1 84.97(6)
N1 Fe1 S1 87.00(15)
N1 Fe1 P1 97.99(13)
N1 Fe1 P3 101.8(7)
N1 Fe1 Si1 171.97(15)
N1 Fe1 P2 97.2(3)
P2 Fe1 S1 106.3(3)
P2 Fe1 P1 146.5(3)
P2 Fe1 Si1 85.3(2)
C17 S1 Fe1 109.6(2)
C23 P1 Fe1 114.34(19)
C23 P1 C24 99.1(2)
C23 P1 C27 100.8(3)
C24 P1 Fe1 120.79(18)
C24 P1 C27 100.7(3)
C27 P1 Fe1 117.67(18)
C35 P3 Fe1 116.2(15)
C35 P3 C36 100.3(17)
C35 P3 C42 101.6(15)
C36 P3 Fe1 116.4(14)
C36 P3 C42 100.1(17)
C42 P3 Fe1 119.2(16)
C18 Si1 Fe1 111.29(18)
C30 Si1 Fe1 111.13(16)
C30 Si1 C18 110.7(2)
C16 Si1 Fe1 110.45(18)
C16 Si1 C18 105.5(2)
C16 Si1 C30 107.6(2)
N2 N1 Fe1 175.2(5)
C32 C31 H31 119.2
C32 C31 C30 121.6(5)
C30 C31 H31 119.2
C31 C32 H32 119.8
C31 C32 C33 120.4(5)
C33 C32 H32 119.8
C23 C18 Si1 113.1(4)
C23 C18 C19 117.8(5)
C19 C18 Si1 128.9(5)
C18 C23 P1 115.5(4)
C18 C23 C22 120.6(5)
C22 C23 P1 123.6(5)
C30 C35 P3 113.1(10)
C30 C35 P2 115.9(5)
C34 C35 P3 126.4(11)
C34 C35 C30 119.7(5)
C34 C35 P2 124.4(5)
C12 C17 S1 120.3(4)
C16 C17 S1 120.1(4)
C16 C17 C12 119.6(5)
C17 C12 C1 124.4(5)
C13 C12 C17 117.3(6)
C13 C12 C1 118.2(5)
C31 C30 Si1 129.4(4)
C31 C30 C35 117.5(5)
C35 C30 Si1 113.0(4)
C17 C16 Si1 115.0(4)
C15 C16 Si1 124.5(5)
C15 C16 C17 120.5(5)
P1 C24 H24 108.0
C26 C24 P1 110.5(4)
C26 C24 H24 108.0
C25 C24 P1 111.7(4)
C25 C24 H24 108.0
C25 C24 C26 110.6(5)
C24 C26 H26A 109.5
C24 C26 H26B 109.5
C24 C26 H26C 109.5
H26A C26 H26B 109.5
H26A C26 H26C 109.5
H26B C26 H26C 109.5
C73 O8 C74 117.6(14)
C73 O8 Li1 114.0(12)
C74 O8 Li1 107.5(11)
C68 O9 Li1 109.4(10)
C75 O9 C68 117.3(13)
C75 O9 Li1 107.9(10)
C71 O11 C72 109.7(15)
C71 O11 Li1 107.4(12)
C72 O11 Li1 107.4(10)
O8 C73 H73A 107.8
O8 C73 H73B 107.8
H73A C73 H73B 107.1
C72 C73 O8 118.2(19)
C72 C73 H73A 107.8
C72 C73 H73B 107.8
O8 C74 H74A 110.5
O8 C74 H74B 110.5
H74A C74 H74B 108.7
C75 C74 O8 106.3(17)
C75 C74 H74A 110.5
C75 C74 H74B 110.5
H69A C69 H69B 106.1
C68 C69 H69A 105.7
C68 C69 H69B 105.7
C68 C69 O10 126.5(18)
O10 C69 H69A 105.7
O10 C69 H69B 105.7
O11 C71 H71A 110.5
O11 C71 H71B 110.5
O11 C71 C70 106.1(16)
H71A C71 H71B 108.7
C70 C71 H71A 110.5
C70 C71 H71B 110.5
O11 C72 H72A 109.0
O11 C72 H72B 109.0
C73 C72 O11 113.0(16)
C73 C72 H72A 109.0
C73 C72 H72B 109.0
H72A C72 H72B 107.8
O9 C68 H68A 111.4
O9 C68 H68B 111.4
C69 C68 O9 101.9(17)
C69 C68 H68A 111.4
C69 C68 H68B 111.4
H68A C68 H68B 109.3
O9 C75 C74 115.1(15)
O9 C75 H75A 108.5
O9 C75 H75B 108.5
C74 C75 H75A 108.5
C74 C75 H75B 108.5
H75A C75 H75B 107.5
C71 C70 H70A 110.8
C71 C70 H70B 110.8
H70A C70 H70B 108.9
O10 C70 C71 104.8(15)
O10 C70 H70A 110.8
O10 C70 H70B 110.8
C16 C15 H15 119.7
C14 C15 C16 120.7(6)
C14 C15 H15 119.7
P1 C27 H27 107.9
C28 C27 P1 112.5(4)
C28 C27 H27 107.9
C29 C27 P1 112.3(5)
C29 C27 H27 107.9
C29 C27 C28 108.1(5)
C2 C1 C12 126.7(11)
C2 C1 C6 119.2(13)
C6 C1 C12 114.0(10)
C7 C1 C12 115.6(15)
C11 C1 C12 129.5(14)
C11 C1 C7 113.6(18)
C35 C34 H34 119.0
C33 C34 C35 121.9(5)
C33 C34 H34 119.0
C18 C19 H19 119.5
C20 C19 C18 121.0(6)
C20 C19 H19 119.5
C23 C22 H22 120.1
C21 C22 C23 119.8(6)
C21 C22 H22 120.1
C32 C33 H33 120.6
C34 C33 C32 118.9(6)
C34 C33 H33 120.6
C24 C25 H25C 109.5
C24 C25 H25D 109.5
C24 C25 H25E 109.5
H25C C25 H25D 109.5
H25C C25 H25E 109.5
H25D C25 H25E 109.5
C15 C14 H14 120.4
C15 C14 C13 119.3(6)
C13 C14 H14 120.4
C19 C20 H20 119.7
C21 C20 C19 120.5(6)
C21 C20 H20 119.7
C12 C13 H13 118.7
C14 C13 C12 122.5(6)
C14 C13 H13 118.7
C27 C28 H28A 109.5
C27 C28 H28B 109.5
C27 C28 H28C 109.5
H28A C28 H28B 109.5
H28A C28 H28C 109.5
H28B C28 H28C 109.5
C1 C2 H2 120.6
C3 C2 C1 118.8(19)
C3 C2 H2 120.6
C2 C3 H3 117.9
C4 C3 C2 124.1(18)
C4 C3 H3 117.9
C22 C21 H21 119.9
C20 C21 C22 120.2(6)
C20 C21 H21 119.9
C1 C6 H6 120.7
C5 C6 C1 118.6(14)
C5 C6 H6 120.7
C27 C29 H29A 109.5
C27 C29 H29B 109.5
C27 C29 H29C 109.5
H29A C29 H29B 109.5
H29A C29 H29C 109.5
H29B C29 H29C 109.5
C3 C4 H4 120.9
C3 C4 C5 118.2(15)
C5 C4 H4 120.9
C6 C5 H5 119.7
C4 C5 C6 120.6(15)
C4 C5 H5 119.7
O8 Li1 O9 89.9(8)
O8 Li1 O11 78.6(7)
O8 Li1 O10 135.0(9)
O9 Li1 O11 141.7(9)
O5 Li1 O4 72.2(7)
O5 Li1 O6 78.5(8)
O4 Li1 O6 121.8(9)
O0AA Li1 O8 144.9(10)
O0AA Li1 O9 114.5(8)
O0AA Li1 O11 94.2(8)
O0AA Li1 O10 75.8(8)
O1SB Li1 O5 101.8(7)
O1SB Li1 O4 101.9(8)
O1SB Li1 O7 114.3(8)
O1SB Li1 O6 133.1(9)
O7 Li1 O5 133.5(8)
O7 Li1 O4 72.4(7)
O7 Li1 O6 95.7(8)
O10 Li1 O9 82.4(7)
O10 Li1 O11 80.7(7)
C61 O5 Li1 104.7(11)
C62 O5 Li1 115.7(14)
C62 O5 C61 112.8(15)
O5 C61 H3AA 109.8
O5 C61 H3AB 109.8
O5 C61 C60 109.5(17)
H3AA C61 H3AB 108.2
C60 C61 H3AA 109.8
C60 C61 H3AB 109.8
H10A C67 H10B 109.0
O4 C67 H10A 111.1
O4 C67 H10B 111.1
O4 C67 C66 103.5(18)
C66 C67 H10A 111.1
C66 C67 H10B 111.1
O5 C62 H2XA 107.8
O5 C62 H2XB 107.8
O5 C62 C63 118.1(18)
H2XA C62 H2XB 107.1
C63 C62 H2XA 107.8
C63 C62 H2XB 107.8
C67 O4 Li1 111.9(12)
C60 O4 Li1 113.8(17)
C60 O4 C67 113.5(19)
C61 C60 H22A 110.6
C61 C60 H22B 110.6
O4 C60 C61 106(2)
O4 C60 H22A 110.6
O4 C60 H22B 110.6
H22A C60 H22B 108.7
C67 C66 H25A 111.8
C67 C66 H25B 111.8
C67 C66 O7 100.0(18)
H25A C66 H25B 109.5
O7 C66 H25A 111.8
O7 C66 H25B 111.8
H4AA C65 H4AB 103.4
O7 C65 H4AA 96.2
O7 C65 H4AB 96.2
C64 C65 H4AA 96.2
C64 C65 H4AB 96.2
C64 C65 O7 160(3)
C80 O0AA Li1 117.9(12)
C83 O0AA Li1 123.8(15)
C83 O0AA C80 103.8(14)
H82A C82 H82B 109.7
C81 C82 H82A 112.0
C81 C82 H82B 112.0
C83 C82 H82A 112.0
C83 C82 H82B 112.0
C83 C82 C81 98.7(16)
C82 C81 H81A 110.6
C82 C81 H81B 110.6
H81A C81 H81B 108.7
C80 C81 C82 105.7(17)
C80 C81 H81A 110.6
C80 C81 H81B 110.6
O0AA C80 H80A 111.3
O0AA C80 H80B 111.3
C81 C80 O0AA 102.4(16)
C81 C80 H80A 111.3
C81 C80 H80B 111.3
H80A C80 H80B 109.2
O0AA C83 C82 111.5(16)
O0AA C83 H83A 109.3
O0AA C83 H83B 109.3
C82 C83 H83A 109.3
C82 C83 H83B 109.3
H83A C83 H83B 108.0
C79 O1SB Li1 114.9(9)
C79 O1SB C76 111.3(11)
C76 O1SB Li1 124.0(10)
O1SB C79 H1SC 130.8
O1SB C79 C78 98.4(13)
C78 C79 H1SC 130.8
C79 C78 H2SC 110.2
C79 C78 H2SD 110.2
H2SC C78 H2SD 108.5
C77 C78 C79 107.4(14)
C77 C78 H2SC 110.2
C77 C78 H2SD 110.2
C78 C77 H3SC 112.8
C78 C77 H3SD 112.8
H3SC C77 H3SD 110.3
C76 C77 C78 94.6(16)
C76 C77 H3SC 112.8
C76 C77 H3SD 112.8
O1SB C76 C77 109.6(12)
O1SB C76 H4SC 109.8
O1SB C76 H4SD 109.8
C77 C76 H4SC 109.8
C77 C76 H4SD 109.8
H4SC C76 H4SD 108.2
H0AA C41 H0AB 109.5
H0AA C41 H0AC 109.5
H0AB C41 H0AC 109.5
C39 C41 H0AA 109.5
C39 C41 H0AB 109.5
C39 C41 H0AC 109.5
C41 C39 H3BA 107.6
C41 C39 P2 111.8(8)
C40 C39 C41 109.0(12)
C40 C39 H3BA 107.6
C40 C39 P2 113.0(8)
P2 C39 H3BA 107.6
C39 C40 H1AA 109.5
C39 C40 H1AB 109.5
C39 C40 H1AC 109.5
H1AA C40 H1AB 109.5
H1AA C40 H1AC 109.5
H1AB C40 H1AC 109.5
C66 O7 Li1 102.4(16)
C65 O7 Li1 74.0(15)
C65 O7 C66 107(2)
H1MA C46 H1MB 109.5
H1MA C46 H1MC 109.5
H1MB C46 H1MC 109.5
C45 C46 H1MA 109.5
C45 C46 H1MB 109.5
C45 C46 H1MC 109.5
H3MA C47 H3MB 109.5
H3MA C47 H3MC 109.5
H3MB C47 H3MC 109.5
C45 C47 H3MA 109.5
C45 C47 H3MB 109.5
C45 C47 H3MC 109.5
C46 C45 H2M 109.0
C46 C45 P2 111.1(8)
C47 C45 C46 109.1(10)
C47 C45 H2M 109.0
C47 C45 P2 109.6(7)
P2 C45 H2M 109.0
C8 C9 H3B 120.2
C8 C9 C10 120(2)
C10 C9 H3B 120.2
C1 C7 H1B 119.3
C1 C7 C8 121(2)
C8 C7 H1B 119.3
C9 C8 C7 120(2)
C9 C8 H2B 119.9
C7 C8 H2B 119.9
C9 C10 H4B 120.3
C9 C10 C11 119(2)
C11 C10 H4B 120.3
C1 C11 C10 125(2)
C1 C11 H5B 117.7
C10 C11 H5B 117.7
C35 P2 Fe1 112.3(5)
C35 P2 C39 100.5(7)
C39 P2 Fe1 117.7(6)
C45 P2 Fe1 122.1(7)
C45 P2 C35 100.3(6)
C45 P2 C39 100.4(8)
H38A C38 H38B 109.5
H38A C38 H38C 109.5
H38B C38 H38C 109.5
C36 C38 H38A 109.5
C36 C38 H38B 109.5
C36 C38 H38C 109.5
P3 C36 H36 108.4
C38 C36 P3 113(2)
C38 C36 H36 108.4
C38 C36 C37 108.6(19)
C37 C36 P3 109.9(17)
C37 C36 H36 108.4
C36 C37 H37A 109.5
C36 C37 H37B 109.5
C36 C37 H37C 109.5
H37A C37 H37B 109.5
H37A C37 H37C 109.5
H37B C37 H37C 109.5
P3 C42 H42 107.1
C43 C42 P3 107.5(15)
C43 C42 H42 107.1
C44 C42 P3 118.3(19)
C44 C42 H42 107.1
C44 C42 C43 109.2(19)
C42 C43 H43A 109.5
C42 C43 H43B 109.5
C42 C43 H43C 109.5
H43A C43 H43B 109.5
H43A C43 H43C 109.5
H43B C43 H43C 109.5
C42 C44 H44A 109.5
C42 C44 H44B 109.5
C42 C44 H44C 109.5
H44A C44 H44B 109.5
H44A C44 H44C 109.5
H44B C44 H44C 109.5
H1A C57 H1C 110.6
C56 C57 H1A 113.2
C56 C57 H1C 113.2
C56 C57 C58 92(3)
C58 C57 H1A 113.2
C58 C57 H1C 113.2
C56 O3 C59 120(3)
C57 C56 H7A 112.9
C57 C56 H7B 112.9
O3 C56 C57 94(3)
O3 C56 H7A 112.9
O3 C56 H7B 112.9
H7A C56 H7B 110.3
O3 C59 H5AA 109.5
O3 C59 H5AB 109.5
O3 C59 C58 111(3)
H5AA C59 H5AB 108.1
C58 C59 H5AA 109.5
C58 C59 H5AB 109.5
C57 C58 H15A 113.1
C57 C58 H15B 113.1
C59 C58 C57 93(3)
C59 C58 H15A 113.1
C59 C58 H15B 113.1
H15A C58 H15B 110.5
H54A C54 H54B 110.0
C55 C54 H54A 112.5
C55 C54 H54B 112.5
C53 C54 H54A 112.5
C53 C54 H54B 112.5
C53 C54 C55 96(3)
C54 C55 H55A 108.9
C54 C55 H55B 108.9
H55A C55 H55B 107.8
O2 C55 C54 113(3)
O2 C55 H55A 108.9
O2 C55 H55B 108.9
C55 O2 C52 98(3)
C54 C53 H53A 109.7
C54 C53 H53B 109.7
H53A C53 H53B 108.2
C52 C53 C54 110(3)
C52 C53 H53A 109.7
C52 C53 H53B 109.7
C51 O1 C48 112(2)
O1 C48 H9AA 110.8
O1 C48 H9AB 110.8
O1 C48 C49 105(2)
H9AA C48 H9AB 108.8
C49 C48 H9AA 110.8
C49 C48 H9AB 110.8
H1BA C50 H1BB 109.2
C51 C50 H1BA 111.4
C51 C50 H1BB 111.4
C49 C50 H1BA 111.4
C49 C50 H1BB 111.4
C49 C50 C51 102(3)
O1 C51 C50 113(3)
O1 C51 H11A 109.0
O1 C51 H11B 109.0
C50 C51 H11A 109.0
C50 C51 H11B 109.0
H11A C51 H11B 107.8
C48 C49 H16A 110.5
C48 C49 H16B 110.5
C50 C49 C48 106(3)
C50 C49 H16A 110.5
C50 C49 H16B 110.5
H16A C49 H16B 108.7
O2 C52 H52A 109.1
O2 C52 H52B 109.1
C53 C52 O2 112(3)
C53 C52 H52A 109.1
C53 C52 H52B 109.1
H52A C52 H52B 107.8
C69 O10 C70 134.2(14)
C69 O10 Li1 98.8(12)
C70 O10 Li1 113.9(9)
C62 C63 H8AA 106.4
C62 C63 H8AB 106.4
C62 C63 O6 124(2)
H8AA C63 H8AB 106.5
O6 C63 H8AA 106.4
O6 C63 H8AB 106.4
C63 O6 Li1 83.8(13)
C63 O6 C64 110.3(17)
C64 O6 Li1 75.8(11)
C65 C64 O6 110(2)
C65 C64 H2AA 109.7
C65 C64 H2AB 109.7
O6 C64 H2AA 109.7
O6 C64 H2AB 109.7
H2AA C64 H2AB 108.2

loop_
_geom_bond_atom_site_label_1
_geom_bond_atom_site_label_2
_geom_bond_distance
Fe1 S1 2.3388(16)
Fe1 P1 2.1804(15)
Fe1 P3 2.22(3)
Fe1 Si1 2.2420(16)
Fe1 N1 1.810(4)
Fe1 P2 2.164(12)
S1 C17 1.768(5)
P1 C23 1.842(5)
P1 C24 1.878(6)
P1 C27 1.881(6)
P3 C35 1.74(3)
P3 C36 1.83(3)
P3 C42 1.92(4)
Si1 C18 1.915(5)
Si1 C30 1.906(6)
Si1 C16 1.892(5)
N2 N1 1.116(6)
C31 H31 0.9500
C31 C32 1.373(8)
C31 C30 1.412(8)
C32 H32 0.9500
C32 C33 1.392(8)
C18 C23 1.409(8)
C18 C19 1.412(8)
C23 C22 1.411(8)
C35 C30 1.414(7)
C35 C34 1.385(8)
C35 P2 1.889(11)
C17 C12 1.434(8)
C17 C16 1.405(8)
C12 C1 1.485(9)
C12 C13 1.407(9)
C16 C15 1.399(8)
C24 H24 1.0000
C24 C26 1.536(7)
C24 C25 1.501(8)
C26 H26A 0.9800
C26 H26B 0.9800
C26 H26C 0.9800
O8 C73 1.45(2)
O8 C74 1.66(3)
O8 Li1 1.861(19)
O9 C68 1.435(18)
O9 C75 1.402(19)
O9 Li1 1.961(17)
O11 C71 1.36(2)
O11 C72 1.47(2)
O11 Li1 2.158(17)
C73 H73A 0.9900
C73 H73B 0.9900
C73 C72 1.19(3)
C74 H74A 0.9900
C74 H74B 0.9900
C74 C75 1.43(2)
C69 H69A 0.9900
C69 H69B 0.9900
C69 C68 1.08(2)
C69 O10 1.45(2)
C71 H71A 0.9900
C71 H71B 0.9900
C71 C70 1.54(3)
C72 H72A 0.9900
C72 H72B 0.9900
C68 H68A 0.9900
C68 H68B 0.9900
C75 H75A 0.9900
C75 H75B 0.9900
C70 H70A 0.9900
C70 H70B 0.9900
C70 O10 1.48(2)
C15 H15 0.9500
C15 C14 1.380(9)
C27 H27 1.0000
C27 C28 1.545(8)
C27 C29 1.510(10)
C1 C2 1.40(3)
C1 C6 1.43(2)
C1 C7 1.41(3)
C1 C11 1.37(3)
C34 H34 0.9500
C34 C33 1.381(8)
C19 H19 0.9500
C19 C20 1.387(9)
C22 H22 0.9500
C22 C21 1.388(9)
C33 H33 0.9500
C25 H25C 0.9800
C25 H25D 0.9800
C25 H25E 0.9800
C14 H14 0.9500
C14 C13 1.392(10)
C20 H20 0.9500
C20 C21 1.384(10)
C13 H13 0.9500
C28 H28A 0.9800
C28 H28B 0.9800
C28 H28C 0.9800
C2 H2 0.9500
C2 C3 1.37(3)
C3 H3 0.9500
C3 C4 1.36(2)
C21 H21 0.9500
C6 H6 0.9500
C6 C5 1.41(2)
C29 H29A 0.9800
C29 H29B 0.9800
C29 H29C 0.9800
C4 H4 0.9500
C4 C5 1.40(2)
C5 H5 0.9500
Li1 O5 2.192(17)
Li1 O4 2.23(2)
Li1 O0AA 1.845(18)
Li1 O1SB 1.954(15)
Li1 O7 2.18(2)
Li1 O10 1.900(18)
Li1 O6 2.65(3)
O5 C61 1.41(2)
O5 C62 1.31(2)
C61 H3AA 0.9900
C61 H3AB 0.9900
C61 C60 1.47(3)
C67 H10A 0.9900
C67 H10B 0.9900
C67 O4 1.36(2)
C67 C66 1.43(3)
C62 H2XA 0.9900
C62 H2XB 0.9900
C62 C63 1.35(3)
O4 C60 1.10(3)
C60 H22A 0.9900
C60 H22B 0.9900
C66 H25A 0.9900
C66 H25B 0.9900
C66 O7 1.49(3)
C65 H4AA 0.9900
C65 H4AB 0.9900
C65 O7 1.27(3)
C65 C64 1.21(3)
O0AA C80 1.47(2)
O0AA C83 1.40(3)
C82 H82A 0.9900
C82 H82B 0.9900
C82 C81 1.56(3)
C82 C83 1.51(3)
C81 H81A 0.9900
C81 H81B 0.9900
C81 C80 1.45(3)
C80 H80A 0.9900
C80 H80B 0.9900
C83 H83A 0.9900
C83 H83B 0.9900
O1SB C79 1.41(2)
O1SB C76 1.427(14)
C79 H1SC 0.9500
C79 C78 1.61(2)
C78 H2SC 0.9900
C78 H2SD 0.9900
C78 C77 1.54(3)
C77 H3SC 0.9900
C77 H3SD 0.9900
C77 C76 1.43(2)
C76 H4SC 0.9900
C76 H4SD 0.9900
C41 H0AA 0.9800
C41 H0AB 0.9800
C41 H0AC 0.9800
C41 C39 1.526(18)
C39 H3BA 1.0000
C39 C40 1.526(14)
C39 P2 1.908(13)
C40 H1AA 0.9800
C40 H1AB 0.9800
C40 H1AC 0.9800
C46 H1MA 0.9800
C46 H1MB 0.9800
C46 H1MC 0.9800
C46 C45 1.534(14)
C47 H3MA 0.9800
C47 H3MB 0.9800
C47 H3MC 0.9800
C47 C45 1.527(15)
C45 H2M 1.0000
C45 P2 1.865(15)
C9 H3B 0.9500
C9 C8 1.35(3)
C9 C10 1.36(3)
C7 H1B 0.9500
C7 C8 1.44(4)
C8 H2B 0.9500
C10 H4B 0.9500
C10 C11 1.41(3)
C11 H5B 0.9500
C38 H38A 0.9800
C38 H38B 0.9800
C38 H38C 0.9800
C38 C36 1.52(4)
C36 H36 1.0000
C36 C37 1.58(3)
C37 H37A 0.9800
C37 H37B 0.9800
C37 H37C 0.9800
C42 H42 1.0000
C42 C43 1.54(3)
C42 C44 1.50(3)
C43 H43A 0.9800
C43 H43B 0.9800
C43 H43C 0.9800
C44 H44A 0.9800
C44 H44B 0.9800
C44 H44C 0.9800
C57 H1A 0.9900
C57 H1C 0.9900
C57 C56 1.69(7)
C57 C58 1.91(6)
O3 C56 1.23(4)
O3 C59 1.34(3)
C56 H7A 0.9900
C56 H7B 0.9900
C59 H5AA 0.9900
C59 H5AB 0.9900
C59 C58 1.48(4)
C58 H15A 0.9900
C58 H15B 0.9900
C54 H54A 0.9900
C54 H54B 0.9900
C54 C55 1.46(5)
C54 C53 1.36(4)
C55 H55A 0.9900
C55 H55B 0.9900
C55 O2 1.33(4)
O2 C52 1.38(4)
C53 H53A 0.9900
C53 H53B 0.9900
C53 C52 1.21(4)
O1 C48 1.43(3)
O1 C51 1.29(3)
C48 H9AA 0.9900
C48 H9AB 0.9900
C48 C49 1.54(5)
C50 H1BA 0.9900
C50 H1BB 0.9900
C50 C51 1.49(5)
C50 C49 1.49(5)
C51 H11A 0.9900
C51 H11B 0.9900
C49 H16A 0.9900
C49 H16B 0.9900
C52 H52A 0.9900
C52 H52B 0.9900
C63 H8AA 0.9900
C63 H8AB 0.9900
C63 O6 1.71(3)
O6 C64 1.90(3)
C64 H2AA 0.9900
C64 H2AB 0.9900
